data_7119620
loop_
_publ_author_name
'Ramya Raghunathan'
'Elango Kumarasamy'
'Steffen Jockusch'
'Angel Ugrinov'
'J. Sivaguru'

_publ_section_title
;
 Engaging electronic effects for atropselective [5+2]-photocycloaddition
 of maleimides
;
_journal_name_full Chem.Commun.
_journal_page_first 8305
_journal_volume 52
_journal_year 2016
_chemical_formula_moiety 'C15 H12 F3 N O2'
_chemical_formula_sum 'C15 H12 F3 N O2'
_chemical_formula_weight 295.26
_chemical_name_systematic
;
 ?
;
_space_group_crystal_system monoclinic
_space_group_IT_number 14
_space_group_name_Hall '-P 2ybc'
_space_group_name_H-M_alt 'P 1 21/c 1'
_symmetry_space_group_name_Hall '-P 2ybc'
_symmetry_space_group_name_H-M 'P 1 21/c 1'
_atom_sites_solution_hydrogens geom
_atom_sites_solution_primary direct
_audit_creation_date 2015-03-12
_audit_creation_method
;
Olex2 1.2
(compiled 2015.01.26 svn.r3150 for OlexSys, GUI svn.r4998)
;
_audit_update_record
;
2016-03-22 deposited with the CCDC.
2016-05-23 downloaded from the CCDC.
;
_cell_angle_alpha 90
_cell_angle_beta 96.9200(12)
_cell_angle_gamma 90
_cell_formula_units_Z 4
_cell_length_a 9.6309(3)
_cell_length_b 7.8723(2)
_cell_length_c 17.2740(5)
_cell_measurement_reflns_used 6885
_cell_measurement_temperature 296(2)
_cell_measurement_theta_max 66.639
_cell_measurement_theta_min 4.625
_cell_volume 1300.13(6)
_computing_cell_refinement 'SAINT v8.34A (Bruker, 2013)'
_computing_data_reduction 'SAINT v8.34A (Bruker, 2013)'
_computing_molecular_graphics 'Olex2 (Dolomanov et al., 2009)'
_computing_publication_material 'Olex2 (Dolomanov et al., 2009)'
_computing_structure_refinement 'XL (Sheldrick, 2008)'
_computing_structure_solution 'XS (Sheldrick, 2008)'
_diffrn_ambient_temperature 296.15
_diffrn_measured_fraction_theta_full 0.978
_diffrn_measured_fraction_theta_max 1.000
_diffrn_measurement_device_type 'Bruker APEX-II CCD'
_diffrn_measurement_method '\f and \w scans'
_diffrn_radiation_type CuK\a
_diffrn_radiation_wavelength 1.54178
_diffrn_reflns_av_R_equivalents 0.1118
_diffrn_reflns_av_unetI/netI 0.0541
_diffrn_reflns_Laue_measured_fraction_full 0.978
_diffrn_reflns_Laue_measured_fraction_max 1.000
_diffrn_reflns_limit_h_max 11
_diffrn_reflns_limit_h_min -11
_diffrn_reflns_limit_k_max 9
_diffrn_reflns_limit_k_min -9
_diffrn_reflns_limit_l_max 20
_diffrn_reflns_limit_l_min -20
_diffrn_reflns_number 15086
_diffrn_reflns_point_group_measured_fraction_full 0.978
_diffrn_reflns_point_group_measured_fraction_max 1.000
_diffrn_reflns_theta_full 67.679
_diffrn_reflns_theta_max 66.634
_diffrn_reflns_theta_min 4.625
_diffrn_standards_number 0
_exptl_absorpt_coefficient_mu 1.117
_exptl_absorpt_correction_T_max 0.7528
_exptl_absorpt_correction_T_min 0.6732
_exptl_absorpt_correction_type multi-scan
_exptl_absorpt_process_details
;
SADABS-2014/2 (Bruker,2014/2) was used for absorption correction.
wR2(int) was 0.0738 before and 0.0469 after correction.
The Ratio of minimum to maximum transmission is 0.8943.
The \l/2 correction factor is 0.00150.
;
_exptl_crystal_colour yellow
_exptl_crystal_density_diffrn 1.508
_exptl_crystal_description plate
_exptl_crystal_F_000 608
_exptl_crystal_size_max 0.16
_exptl_crystal_size_mid 0.11
_exptl_crystal_size_min 0.05
_refine_diff_density_max 0.255
_refine_diff_density_min -0.330
_refine_diff_density_rms 0.060
_refine_ls_extinction_coef .
_refine_ls_extinction_method none
_refine_ls_goodness_of_fit_ref 1.068
_refine_ls_hydrogen_treatment constr
_refine_ls_matrix_type full
_refine_ls_number_parameters 191
_refine_ls_number_reflns 2304
_refine_ls_number_restraints 0
_refine_ls_restrained_S_all 1.068
_refine_ls_R_factor_all 0.0508
_refine_ls_R_factor_gt 0.0450
_refine_ls_shift/su_max 0.001
_refine_ls_shift/su_mean 0.000
_refine_ls_structure_factor_coef Fsqd
_refine_ls_weighting_details 'w=1/[\s^2^(Fo^2^)+(0.0570P)^2^+0.6450P] where P=(Fo^2^+2Fc^2^)/3'
_refine_ls_weighting_scheme calc
_refine_ls_wR_factor_gt 0.1128
_refine_ls_wR_factor_ref 0.1169
_reflns_Friedel_coverage 0.000
_reflns_Friedel_fraction_full .
_reflns_Friedel_fraction_max .
_reflns_number_gt 2001
_reflns_number_total 2304
_reflns_threshold_expression 'I > 2\s(I)'
_cod_data_source_file c6cc02962k2.cif
_cod_data_source_block 2g
_cod_database_code 7119620
_shelxl_version_number 2014-3
_shelx_space_group_comment
;
The symmetry employed for this shelxl refinement is uniquely defined
by the following loop, which should always be used as a source of
symmetry information in preference to the above space-group names.
They are only intended as comments.
;
_shelx_estimated_absorpt_t_max 0.946
_shelx_estimated_absorpt_t_min 0.841
_olex2_refinement_description
;
1. Fixed Uiso
 At 1.2 times of:
  All C(H) groups, All C(H,H) groups
 At 1.5 times of:
  All C(H,H,H) groups
2.a Ternary CH refined with riding coordinates:
 C11(H11)
2.b Secondary CH2 refined with riding coordinates:
 C17(H17A,H17B), C18(H18A,H18B)
2.c Aromatic/amide H refined with riding coordinates:
 C6(H6), C8(H8), C12(H12), C19(H19)
2.d Idealised Me refined as rotating group:
 C10(H10A,H10B,H10C)
;
_olex2_date_sample_submission 2015-03-11
_olex2_submission_special_instructions 'No special instructions were received'

loop_
_space_group_symop_operation_xyz
'x, y, z'
'-x, y+1/2, -z+1/2'
'-x, -y, -z'
'x, -y-1/2, z-1/2'

loop_
_atom_site_label
_atom_site_type_symbol
_atom_site_fract_x
_atom_site_fract_y
_atom_site_fract_z
_atom_site_U_iso_or_equiv
_atom_site_adp_type
_atom_site_occupancy
_atom_site_site_symmetry_order
_atom_site_calc_flag
_atom_site_refinement_flags_posn
_atom_site_refinement_flags_adp
_atom_site_refinement_flags_occupancy
_atom_site_disorder_assembly
_atom_site_disorder_group
O O 0.98149(12) 0.15619(15) 0.55989(7) 0.0165(3) Uani 1 1 d . . . . .
F1 F 1.58357(12) 0.14784(19) 0.55746(7) 0.0434(4) Uani 1 1 d . . . . .
N2 N 1.10216(13) -0.07941(17) 0.60869(7) 0.0129(3) Uani 1 1 d . . . . .
F3 F 1.43347(12) 0.31486(17) 0.49516(7) 0.0403(4) Uani 1 1 d . . . . .
F4 F 1.50390(14) 0.36260(17) 0.61566(8) 0.0459(4) Uani 1 1 d . . . . .
O5 O 1.48154(13) 0.05599(18) 0.70732(7) 0.0265(3) Uani 1 1 d . . . . .
C6 C 1.22231(18) 0.1537(2) 0.55287(10) 0.0169(4) Uani 1 1 d . . . . .
H6 H 1.2127 0.2282 0.5108 0.020 Uiso 1 1 calc R . . . .
C7 C 0.98715(16) -0.1744(2) 0.63163(9) 0.0132(4) Uani 1 1 d . . . . .
C8 C 0.77790(18) -0.2398(2) 0.68453(10) 0.0200(4) Uani 1 1 d . . . . .
H8 H 0.7002 -0.2066 0.7080 0.024 Uiso 1 1 calc R . . . .
C9 C 0.87447(17) -0.1154(2) 0.66798(9) 0.0151(4) Uani 1 1 d . . . . .
C10 C 0.85527(18) 0.0647(2) 0.69321(10) 0.0184(4) Uani 1 1 d . . . . .
H10A H 0.9448 0.1133 0.7112 0.028 Uiso 1 1 calc GR . . . .
H10B H 0.7973 0.0664 0.7347 0.028 Uiso 1 1 calc GR . . . .
H10C H 0.8115 0.1295 0.6499 0.028 Uiso 1 1 calc GR . . . .
C11 C 1.21536(17) -0.1968(2) 0.59027(9) 0.0152(4) Uani 1 1 d . . . . .
H11 H 1.2399 -0.1702 0.5382 0.018 Uiso 1 1 calc R . . . .
C12 C 0.91093(19) -0.4659(2) 0.63486(10) 0.0197(4) Uani 1 1 d . . . . .
H12 H 0.9234 -0.5805 0.6246 0.024 Uiso 1 1 calc R . . . .
C13 C 1.09086(17) 0.0758(2) 0.57366(9) 0.0131(3) Uani 1 1 d . . . . .
C14 C 1.35262(18) 0.1293(2) 0.58760(10) 0.0179(4) Uani 1 1 d . . . . .
C15 C 1.39781(17) 0.0078(2) 0.65384(10) 0.0184(4) Uani 1 1 d . . . . .
C16 C 1.00857(17) -0.3466(2) 0.61825(9) 0.0155(4) Uani 1 1 d . . . . .
C17 C 1.34317(17) -0.1720(2) 0.64955(10) 0.0185(4) Uani 1 1 d . . . . .
H17A H 1.3199 -0.2048 0.7006 0.022 Uiso 1 1 calc R . . . .
H17B H 1.4168 -0.2471 0.6365 0.022 Uiso 1 1 calc R . . . .
C18 C 1.14804(18) -0.3746(2) 0.58885(10) 0.0174(4) Uani 1 1 d . . . . .
H18A H 1.1357 -0.4203 0.5363 0.021 Uiso 1 1 calc R . . . .
H18B H 1.2054 -0.4523 0.6225 0.021 Uiso 1 1 calc R . . . .
C19 C 0.79379(19) -0.4103(2) 0.66726(10) 0.0218(4) Uani 1 1 d . . . . .
H19 H 0.7255 -0.4880 0.6775 0.026 Uiso 1 1 calc R . . . .
C1A C 1.46811(19) 0.2388(3) 0.56419(11) 0.0283(5) Uani 1 1 d . . . . .

loop_
_atom_site_aniso_label
_atom_site_aniso_U_11
_atom_site_aniso_U_22
_atom_site_aniso_U_33
_atom_site_aniso_U_23
_atom_site_aniso_U_13
_atom_site_aniso_U_12
O 0.0157(6) 0.0175(6) 0.0162(6) 0.0000(5) 0.0015(4) 0.0038(5)
F1 0.0163(6) 0.0778(10) 0.0380(7) 0.0109(6) 0.0106(5) -0.0047(6)
N2 0.0107(7) 0.0146(7) 0.0141(7) 0.0006(5) 0.0042(5) 0.0004(5)
F3 0.0334(7) 0.0558(9) 0.0305(6) 0.0197(6) -0.0005(5) -0.0221(6)
F4 0.0474(8) 0.0497(8) 0.0391(7) -0.0034(6) 0.0001(6) -0.0339(7)
O5 0.0212(7) 0.0358(8) 0.0207(7) -0.0015(6) -0.0045(5) -0.0029(6)
C6 0.0190(9) 0.0166(9) 0.0155(8) 0.0002(6) 0.0028(6) -0.0020(7)
C7 0.0112(8) 0.0171(8) 0.0110(7) 0.0010(6) 0.0007(6) -0.0014(6)
C8 0.0137(8) 0.0292(10) 0.0175(8) 0.0009(7) 0.0030(6) -0.0025(7)
C9 0.0122(8) 0.0208(9) 0.0118(8) 0.0006(6) 0.0002(6) 0.0001(7)
C10 0.0161(8) 0.0228(9) 0.0172(8) -0.0024(7) 0.0054(6) 0.0028(7)
C11 0.0133(8) 0.0179(9) 0.0151(8) -0.0001(6) 0.0044(6) 0.0041(7)
C12 0.0233(9) 0.0164(9) 0.0187(8) 0.0007(7) 0.0002(7) -0.0040(7)
C13 0.0141(8) 0.0150(8) 0.0104(7) -0.0022(6) 0.0016(6) -0.0009(7)
C14 0.0161(8) 0.0221(9) 0.0160(8) -0.0020(7) 0.0044(6) -0.0050(7)
C15 0.0116(8) 0.0276(10) 0.0165(8) -0.0013(7) 0.0044(6) 0.0034(7)
C16 0.0172(8) 0.0169(9) 0.0123(8) -0.0001(6) 0.0012(6) 0.0005(7)
C17 0.0156(8) 0.0217(9) 0.0181(9) 0.0022(7) 0.0022(7) 0.0039(7)
C18 0.0195(9) 0.0158(9) 0.0175(9) -0.0003(6) 0.0048(7) 0.0037(7)
C19 0.0191(9) 0.0244(10) 0.0217(9) 0.0029(7) 0.0012(7) -0.0098(7)
C1A 0.0193(9) 0.0426(12) 0.0227(10) 0.0034(8) 0.0016(7) -0.0095(8)

loop_
_atom_type_symbol
_atom_type_description
_atom_type_scat_dispersion_real
_atom_type_scat_dispersion_imag
_atom_type_scat_source
C C 0.0181 0.0091 'International Tables Vol C Tables 4.2.6.8 and 6.1.1.4'
H H 0.0000 0.0000 'International Tables Vol C Tables 4.2.6.8 and 6.1.1.4'
F F 0.0727 0.0534 'International Tables Vol C Tables 4.2.6.8 and 6.1.1.4'
N N 0.0311 0.0180 'International Tables Vol C Tables 4.2.6.8 and 6.1.1.4'
O O 0.0492 0.0322 'International Tables Vol C Tables 4.2.6.8 and 6.1.1.4'

loop_
_geom_angle_atom_site_label_1
_geom_angle_atom_site_label_2
_geom_angle_atom_site_label_3
_geom_angle
_geom_angle_site_symmetry_1
_geom_angle_site_symmetry_3
C7 N2 C11 110.20(13) . .
C13 N2 C7 124.65(13) . .
C13 N2 C11 118.81(13) . .
C14 C6 C13 127.68(16) . .
C9 C7 N2 128.28(15) . .
C16 C7 N2 109.09(14) . .
C16 C7 C9 122.42(15) . .
C19 C8 C9 122.57(16) . .
C7 C9 C8 115.41(16) . .
C7 C9 C10 125.03(15) . .
C8 C9 C10 119.48(15) . .
N2 C11 C17 109.33(13) . .
N2 C11 C18 104.40(12) . .
C17 C11 C18 115.66(14) . .
C16 C12 C19 118.39(17) . .
O C13 N2 124.72(15) . .
O C13 C6 118.38(15) . .
N2 C13 C6 116.88(14) . .
C6 C14 C15 126.74(16) . .
C6 C14 C1A 118.83(16) . .
C1A C14 C15 114.29(15) . .
O5 C15 C14 118.87(17) . .
O5 C15 C17 121.81(16) . .
C17 C15 C14 119.25(14) . .
C7 C16 C18 110.67(14) . .
C12 C16 C7 120.50(16) . .
C12 C16 C18 128.77(16) . .
C15 C17 C11 113.80(14) . .
C16 C18 C11 104.61(13) . .
C8 C19 C12 120.47(16) . .
F1 C1A F3 106.37(15) . .
F1 C1A C14 111.49(18) . .
F3 C1A C14 112.53(15) . .
F4 C1A F1 107.30(16) . .
F4 C1A F3 106.43(17) . .
F4 C1A C14 112.33(16) . .

loop_
_geom_bond_atom_site_label_1
_geom_bond_atom_site_label_2
_geom_bond_distance
_geom_bond_site_symmetry_2
O C13 1.227(2) .
F1 C1A 1.339(2) .
N2 C7 1.431(2) .
N2 C11 1.492(2) .
N2 C13 1.362(2) .
F3 C1A 1.340(2) .
F4 C1A 1.336(2) .
O5 C15 1.212(2) .
C6 C13 1.489(2) .
C6 C14 1.338(2) .
C7 C9 1.397(2) .
C7 C16 1.395(2) .
C8 C9 1.403(2) .
C8 C19 1.388(3) .
C9 C10 1.501(2) .
C11 C17 1.516(2) .
C11 C18 1.542(2) .
C12 C16 1.383(2) .
C12 C19 1.389(3) .
C14 C15 1.514(2) .
C14 C1A 1.501(2) .
C15 C17 1.509(3) .
C16 C18 1.508(2) .
